data_1554133
loop_
_publ_author_name
'Sanada, Ryo'
'Yoo, Dongho'
'Sato, Ryonosuke'
'Iijima, Kodai'
'Kawamoto, Tadashi'
'Mori, Takehiko'

_publ_section_title
;
 Ambipolar Transistor Properties of Charge-Transfer Complexes Containing
 Perylene and Dicyanoquinonediimines
;
_journal_issue 19
_journal_name_full 'The Journal of Physical Chemistry C'
_journal_page_first 12088
_journal_paper_doi 10.1021/acs.jpcc.9b01453
_journal_volume 123
_journal_year 2019
_chemical_formula_moiety 'C16 H10, C10 H8 N4'
_chemical_formula_sum 'C26 H18 N4'
_chemical_formula_weight 386.45
_space_group_IT_number 2
_space_group_name_Hall '-P 1'
_space_group_name_H-M_alt 'P -1'
_symmetry_cell_setting triclinic
_symmetry_Int_Tables_number 2
_symmetry_space_group_name_Hall '-P 1'
_symmetry_space_group_name_H-M 'P -1'
_atom_sites_solution_hydrogens geom
_atom_sites_solution_primary direct
_atom_sites_solution_secondary difmap
_cell_angle_alpha 72.526(13)
_cell_angle_beta 87.384(18)
_cell_angle_gamma 89.741(16)
_cell_formula_units_Z 1
_cell_length_a 7.3012(18)
_cell_length_b 8.0874(12)
_cell_length_c 8.7726(17)
_cell_measurement_reflns_used 25
_cell_measurement_temperature 299
_cell_measurement_theta_max 17.48
_cell_measurement_theta_min 15.55
_cell_volume 493.56(17)
_computing_cell_refinement WinAFC
_computing_data_collection WinAFC
_computing_data_reduction WinAFC
_computing_molecular_graphics 'CrystalStructure 4.0'
_computing_publication_material 'CrystalStructure 4.0 (Rigaku, 2010)'
_computing_structure_refinement 'SHELXL97 (Sheldrick, 2008)'
_computing_structure_solution 'Il Milione (Burla, et al., 2007)'
_diffrn_ambient_temperature 299
_diffrn_measured_fraction_theta_full 1.000
_diffrn_measured_fraction_theta_max 1.000
_diffrn_measurement_device_type 'Rigaku AFC7R'
_diffrn_measurement_method \w-2\q
_diffrn_radiation_type 'Mo K\a'
_diffrn_radiation_wavelength 0.71069
_diffrn_reflns_av_R_equivalents 0.0407
_diffrn_reflns_limit_h_max 5
_diffrn_reflns_limit_h_min -10
_diffrn_reflns_limit_k_max 11
_diffrn_reflns_limit_k_min -11
_diffrn_reflns_limit_l_max 12
_diffrn_reflns_limit_l_min -12
_diffrn_reflns_number 3431
_diffrn_reflns_theta_full 29.99
_diffrn_reflns_theta_max 30.00
_diffrn_standards_decay_% 0.236
_diffrn_standards_interval_count 150
_diffrn_standards_number 3
_exptl_absorpt_coefficient_mu 0.079
_exptl_absorpt_correction_T_max 0.976
_exptl_absorpt_correction_T_min 0.948
_exptl_absorpt_correction_type psi-scan
_exptl_absorpt_process_details '(North, Phillips & Mathews, 1968)'
_exptl_crystal_colour green
_exptl_crystal_density_diffrn 1.300
_exptl_crystal_density_method 'not measured'
_exptl_crystal_description rod
_exptl_crystal_F_000 202.00
_exptl_crystal_size_max 0.620
_exptl_crystal_size_mid 0.400
_exptl_crystal_size_min 0.310
_refine_diff_density_max 0.300
_refine_diff_density_min -0.430
_refine_ls_extinction_method none
_refine_ls_goodness_of_fit_ref 1.039
_refine_ls_hydrogen_treatment constr
_refine_ls_number_parameters 137
_refine_ls_number_reflns 2889
_refine_ls_number_restraints 0
_refine_ls_R_factor_gt 0.0555
_refine_ls_shift/su_max 0.000
_refine_ls_structure_factor_coef Fsqd
_refine_ls_weighting_details 'w = 1/[\s^2^(Fo^2^)+(0.0936P)^2^+0.0633P] where P=(Fo^2^+2Fc^2^)/3'
_refine_ls_weighting_scheme calc
_refine_ls_wR_factor_ref 0.1627
_reflns_number_gt 2220
_reflns_number_total 2889
_reflns_threshold_expression F^2^>2.0\s(F^2^)
_cod_data_source_file jp9b01453_si_002.cif
_cod_data_source_block Cytidine_(Rigaku_Master_fo
_cod_original_cell_volume 493.56(18)
_cod_database_code 1554133

loop_
_symmetry_equiv_pos_site_id
_symmetry_equiv_pos_as_xyz
1 +X,+Y,+Z
2 -X,-Y,-Z

loop_
_atom_site_label
_atom_site_type_symbol
_atom_site_fract_x
_atom_site_fract_y
_atom_site_fract_z
_atom_site_U_iso_or_equiv
_atom_site_adp_type
_atom_site_occupancy
_atom_site_symmetry_multiplicity
_atom_site_calc_flag
_atom_site_refinement_flags
N1 N 0.60824(15) 0.25659(13) 0.36114(12) 0.0421(3) Uani 1.0 2 d .
N2 N 0.6212(3) 0.2943(2) 0.07050(17) 0.0776(5) Uani 1.0 2 d .
C1 C 0.06509(19) 0.44147(19) 0.23409(17) 0.0477(3) Uani 1.0 2 d .
C2 C -0.00643(16) 0.58857(15) 0.27658(15) 0.0400(3) Uani 1.0 2 d .
C3 C -0.0575(2) 0.74222(19) 0.16251(17) 0.0516(4) Uani 1.0 2 d .
C4 C -0.1229(2) 0.88072(18) 0.20919(19) 0.0548(4) Uani 1.0 2 d .
C5 C -0.13947(18) 0.87224(16) 0.36819(19) 0.0481(4) Uani 1.0 2 d .
C6 C -0.09163(15) 0.72118(14) 0.48758(15) 0.0380(3) Uani 1.0 2 d .
C7 C -0.10971(18) 0.70513(17) 0.65466(17) 0.0461(3) Uani 1.0 2 d .
C8 C -0.02465(14) 0.57771(13) 0.44062(13) 0.0334(3) Uani 1.0 2 d .
C9 C 0.61383(18) 0.15382(15) 0.69393(15) 0.0422(3) Uani 1.0 2 d .
C10 C 0.55474(14) 0.33083(13) 0.59934(13) 0.0331(3) Uani 1.0 2 d .
C11 C 0.55563(14) 0.37667(13) 0.42473(13) 0.0330(3) Uani 1.0 2 d .
C12 C 0.49918(15) 0.54838(14) 0.33143(13) 0.0353(3) Uani 1.0 2 d .
C13 C 0.6119(2) 0.28774(17) 0.20260(17) 0.0508(4) Uani 1.0 2 d .
H1 H 0.0808 0.4483 0.1266 0.0573 Uiso 1.0 2 calc R
H3 H -0.0473 0.7508 0.0543 0.0619 Uiso 1.0 2 calc R
H4 H -0.1564 0.9815 0.1319 0.0657 Uiso 1.0 2 calc R
H5 H -0.1828 0.9675 0.3969 0.0577 Uiso 1.0 2 calc R
H7 H -0.1533 0.7984 0.6866 0.0554 Uiso 1.0 2 calc R
H9A H 0.6010 0.1424 0.8060 0.0507 Uiso 1.0 2 calc R
H9B H 0.7397 0.1374 0.6658 0.0507 Uiso 1.0 2 calc R
H9C H 0.5387 0.0681 0.6707 0.0507 Uiso 1.0 2 calc R
H12 H 0.5004 0.5756 0.2206 0.0424 Uiso 1.0 2 calc R

loop_
_atom_site_aniso_label
_atom_site_aniso_U_11
_atom_site_aniso_U_22
_atom_site_aniso_U_33
_atom_site_aniso_U_12
_atom_site_aniso_U_13
_atom_site_aniso_U_23
N1 0.0501(6) 0.0337(5) 0.0445(6) 0.0072(4) 0.0005(5) -0.0154(4)
N2 0.1189(14) 0.0665(9) 0.0516(8) 0.0224(9) 0.0004(8) -0.0253(7)
C1 0.0484(7) 0.0534(8) 0.0475(7) -0.0001(6) -0.0009(5) -0.0246(6)
C2 0.0365(6) 0.0386(6) 0.0439(6) -0.0002(5) -0.0032(5) -0.0108(5)
C3 0.0518(8) 0.0494(8) 0.0465(7) 0.0006(6) -0.0054(6) -0.0032(6)
C4 0.0484(7) 0.0384(7) 0.0650(9) 0.0047(6) -0.0066(6) 0.0040(6)
C5 0.0387(6) 0.0302(6) 0.0719(9) 0.0047(5) -0.0020(6) -0.0102(6)
C6 0.0303(5) 0.0295(5) 0.0551(7) 0.0012(4) -0.0008(5) -0.0142(5)
C7 0.0428(7) 0.0424(7) 0.0611(8) 0.0015(5) 0.0007(6) -0.0281(6)
C8 0.0282(5) 0.0283(5) 0.0436(6) -0.0002(4) -0.0019(4) -0.0106(5)
C9 0.0449(7) 0.0290(5) 0.0497(7) 0.0065(5) -0.0036(5) -0.0069(5)
C10 0.0310(5) 0.0271(5) 0.0398(6) 0.0024(4) -0.0018(4) -0.0082(4)
C11 0.0306(5) 0.0281(5) 0.0411(6) 0.0018(4) -0.0004(4) -0.0118(4)
C12 0.0378(6) 0.0307(5) 0.0366(5) 0.0025(4) -0.0017(4) -0.0089(4)
C13 0.0675(9) 0.0378(6) 0.0498(7) 0.0122(6) -0.0001(6) -0.0177(6)

loop_
_atom_type_symbol
_atom_type_description
_atom_type_scat_dispersion_real
_atom_type_scat_dispersion_imag
_atom_type_scat_source
C C 0.0033 0.0016
;
International Tables for Crystallography
(1992, Vol. C, Tables 4.2.6.8 and 6.1.1.4)
;
H H 0.0000 0.0000
;
International Tables for Crystallography
(1992, Vol. C, Table 6.1.1.4)
;
N N 0.0061 0.0033
;
International Tables for Crystallography
(1992, Vol. C, Tables 4.2.6.8 and 6.1.1.4)
;

loop_
_geom_angle_atom_site_label_1
_geom_angle_atom_site_label_2
_geom_angle_atom_site_label_3
_geom_angle
_geom_angle_publ_flag
_geom_angle_site_symmetry_1
_geom_angle_site_symmetry_3
C11 N1 C13 120.30(11) yes . .
C2 C1 C7 121.74(14) yes . 2_566
C1 C2 C3 122.84(13) yes . .
C1 C2 C8 118.40(10) yes . .
C3 C2 C8 118.76(13) yes . .
C2 C3 C4 120.66(14) yes . .
C3 C4 C5 121.08(13) yes . .
C4 C5 C6 120.70(14) yes . .
C5 C6 C7 122.70(13) yes . .
C5 C6 C8 118.60(13) yes . .
C7 C6 C8 118.69(10) yes . .
C1 C7 C6 121.34(14) yes 2_566 .
C2 C8 C6 120.20(10) yes . .
C2 C8 C8 119.96(11) yes . 2_566
C6 C8 C8 119.85(11) yes . 2_566
C9 C10 C11 119.48(11) yes . .
C9 C10 C12 122.48(11) yes . 2_666
C11 C10 C12 118.04(9) yes . 2_666
N1 C11 C10 116.59(9) yes . .
N1 C11 C12 123.39(11) yes . .
C10 C11 C12 120.02(11) yes . .
C10 C12 C11 121.94(11) yes 2_666 .
N1 C13 N2 171.83(16) yes . .
C2 C1 H1 119.129 no . .
C7 C1 H1 119.129 no 2_566 .
C2 C3 H3 119.674 no . .
C4 C3 H3 119.670 no . .
C3 C4 H4 119.458 no . .
C5 C4 H4 119.459 no . .
C4 C5 H5 119.654 no . .
C6 C5 H5 119.649 no . .
C1 C7 H7 119.332 no 2_566 .
C6 C7 H7 119.326 no . .
C10 C9 H9A 109.473 no . .
C10 C9 H9B 109.475 no . .
C10 C9 H9C 109.473 no . .
H9A C9 H9B 109.468 no . .
H9A C9 H9C 109.464 no . .
H9B C9 H9C 109.474 no . .
C10 C12 H12 119.031 no 2_666 .
C11 C12 H12 119.030 no . .

loop_
_geom_bond_atom_site_label_1
_geom_bond_atom_site_label_2
_geom_bond_distance
_geom_bond_publ_flag
_geom_bond_site_symmetry_2
N1 C11 1.3055(17) yes .
N1 C13 1.3360(19) yes .
N2 C13 1.143(3) yes .
C1 C2 1.439(3) yes .
C1 C7 1.3397(18) yes 2_566
C2 C3 1.4028(18) yes .
C2 C8 1.4153(18) yes .
C3 C4 1.379(3) yes .
C4 C5 1.376(3) yes .
C5 C6 1.4045(17) yes .
C6 C7 1.432(2) yes .
C6 C8 1.4208(18) yes .
C8 C8 1.4278(14) yes 2_566
C9 C10 1.4959(15) yes .
C10 C11 1.4635(16) yes .
C10 C12 1.3450(18) yes 2_666
C11 C12 1.4530(14) yes .
C1 H1 0.930 no .
C3 H3 0.930 no .
C4 H4 0.930 no .
C5 H5 0.930 no .
C7 H7 0.930 no .
C9 H9A 0.960 no .
C9 H9B 0.960 no .
C9 H9C 0.960 no .
C12 H12 0.930 no .

loop_
_geom_contact_atom_site_label_1
_geom_contact_atom_site_label_2
_geom_contact_distance
_geom_contact_publ_flag
_geom_contact_site_symmetry_2
N1 C9 2.7873(18) no .
N1 C12 3.5675(19) no 2_666
N2 C11 3.381(3) no .
N2 C12 3.589(3) no .
C1 C8 2.813(2) no 2_566
C2 C5 2.805(2) no .
C2 C6 2.8416(16) no 2_566
C3 C6 2.805(2) no .
C4 C8 2.7877(17) no .
C7 C8 2.819(2) no 2_566
C10 C10 2.8995(15) no 2_666
C11 C11 2.8023(18) no 2_666
C12 C12 2.8237(17) no 2_666
C12 C13 2.780(2) no .
N1 C5 3.5919(19) no 1_645
N2 C12 3.522(2) no 2_665
C1 C12 3.498(2) no .
C1 C13 3.592(3) no 1_455
C5 N1 3.5919(19) no 1_465
C5 C9 3.547(2) no 2_566
C5 C10 3.4142(19) no 2_566
C6 C10 3.5542(18) no 2_566
C6 C11 3.4808(18) no 2_566
C7 C11 3.468(2) no 2_566
C7 C12 3.489(2) no 2_566
C8 C10 3.4926(17) no 2_666
C8 C11 3.5034(17) no 1_455
C9 C5 3.547(2) no 2_566
C10 C5 3.4142(19) no 2_566
C10 C6 3.5542(18) no 2_566
C10 C8 3.4926(17) no 2_666
C11 C6 3.4808(18) no 2_566
C11 C7 3.468(2) no 2_566
C11 C8 3.5034(17) no 1_655
C12 N2 3.522(2) no 2_665
C12 C1 3.498(2) no .
C12 C7 3.489(2) no 2_566
C13 C1 3.592(3) no 1_655
N1 H9B 2.7700 no .
N1 H9C 2.7111 no .
N1 H12 2.6373 no .
N2 H12 3.0596 no .
C1 H3 2.6736 no .
C2 H4 3.2527 no .
C2 H7 3.2637 no 2_566
C3 H1 2.6773 no .
C3 H5 3.2326 no .
C5 H3 3.2322 no .
C5 H7 2.6723 no .
C6 H1 3.2528 no 2_566
C6 H4 3.2515 no .
C7 H5 2.6680 no .
C8 H1 3.2876 no .
C8 H3 3.2665 no .
C8 H5 3.2713 no .
C8 H7 3.2917 no .
C9 H12 2.6381 no 2_666
C10 H12 3.3584 no .
C11 H9A 3.3435 no .
C11 H9B 2.7933 no .
C11 H9C 2.7645 no .
C11 H12 3.2561 no 2_666
C12 H9A 2.5490 no 2_666
C12 H9B 3.0814 no 2_666
C12 H9C 3.1073 no 2_666
C13 H12 2.5095 no .
H1 H3 2.5222 no .
H1 H7 2.2481 no 2_566
H3 H4 2.2972 no .
H4 H5 2.2931 no .
H5 H7 2.5167 no .
H9A H12 2.3424 no 2_666
H9B H12 3.2633 no 2_666
H9C H12 3.3037 no 2_666
N1 H5 2.7317 no 1_645
N1 H7 3.4143 no 2_566
N1 H9C 2.9356 no 2_656
N2 H1 3.0971 no 2_665
N2 H3 3.3056 no 2_665
N2 H4 2.9243 no 1_645
N2 H9A 2.9427 no 1_554
N2 H9C 3.3017 no 2_656
N2 H12 2.6460 no 2_665
C1 H1 3.2471 no 2_565
C1 H3 3.3514 no 2_565
C1 H12 3.3480 no .
C2 H9A 3.5973 no 2_666
C2 H9B 3.1242 no 2_666
C3 H1 3.3501 no 2_565
C3 H4 3.2094 no 2_575
C3 H9A 3.5111 no 2_666
C3 H9B 3.1338 no 2_666
C3 H12 3.4600 no 1_455
C4 H3 3.3768 no 2_575
C4 H4 3.4371 no 2_575
C4 H9A 3.5069 no 2_566
C4 H9B 3.0383 no 2_666
C4 H9C 3.2336 no 2_566
C5 H7 3.3295 no 2_576
C5 H9B 2.9232 no 2_666
C5 H9C 2.9706 no 2_566
C6 H9B 2.9166 no 2_666
C7 H5 3.3191 no 2_576
C7 H12 3.5732 no 2_566
C8 H9B 3.0136 no 2_666
C9 H5 3.4972 no 2_566
C9 H7 3.3490 no 1_645
C11 H7 3.5659 no 2_566
C13 H4 3.1894 no 1_645
C13 H5 3.0672 no 1_645
C13 H7 3.4577 no 2_566
C13 H9C 2.9533 no 2_656
H1 N2 3.0971 no 2_665
H1 C1 3.2471 no 2_565
H1 C3 3.3501 no 2_565
H1 H1 2.4771 no 2_565
H1 H3 2.5972 no 2_565
H1 H12 3.4487 no .
H3 N2 3.3056 no 2_665
H3 C1 3.3514 no 2_565
H3 C4 3.3768 no 2_575
H3 H1 2.5972 no 2_565
H3 H4 2.6926 no 2_575
H3 H7 3.2613 no 1_554
H4 N2 2.9243 no 1_465
H4 C3 3.2094 no 2_575
H4 C4 3.4371 no 2_575
H4 C13 3.1894 no 1_465
H4 H3 2.6926 no 2_575
H4 H4 3.1249 no 2_575
H4 H7 3.5897 no 2_576
H4 H9A 3.3483 no 1_464
H4 H9A 3.3730 no 2_566
H4 H9B 3.5733 no 2_666
H4 H9C 3.1789 no 2_566
H5 N1 2.7317 no 1_465
H5 C7 3.3191 no 2_576
H5 C9 3.4972 no 2_566
H5 C13 3.0672 no 1_465
H5 H5 3.4194 no 2_576
H5 H7 3.0311 no 2_576
H5 H9B 3.0963 no 1_465
H5 H9B 3.4029 no 2_666
H5 H9C 3.3579 no 1_465
H5 H9C 2.7273 no 2_566
H7 N1 3.4143 no 2_566
H7 C5 3.3295 no 2_576
H7 C9 3.3490 no 1_465
H7 C11 3.5659 no 2_566
H7 C13 3.4577 no 2_566
H7 H3 3.2613 no 1_556
H7 H4 3.5897 no 2_576
H7 H5 3.0311 no 2_576
H7 H9B 2.8025 no 1_465
H7 H9C 3.1043 no 1_465
H9A N2 2.9427 no 1_556
H9A C2 3.5973 no 2_666
H9A C3 3.5111 no 2_666
H9A C4 3.5069 no 2_566
H9A H4 3.3483 no 1_646
H9A H4 3.3730 no 2_566
H9B C2 3.1242 no 2_666
H9B C3 3.1338 no 2_666
H9B C4 3.0383 no 2_666
H9B C5 2.9232 no 2_666
H9B C6 2.9166 no 2_666
H9B C8 3.0136 no 2_666
H9B H4 3.5733 no 2_666
H9B H5 3.0963 no 1_645
H9B H5 3.4029 no 2_666
H9B H7 2.8025 no 1_645
H9C N1 2.9356 no 2_656
H9C N2 3.3017 no 2_656
H9C C4 3.2336 no 2_566
H9C C5 2.9706 no 2_566
H9C C13 2.9533 no 2_656
H9C H4 3.1789 no 2_566
H9C H5 3.3579 no 1_645
H9C H5 2.7273 no 2_566
H9C H7 3.1043 no 1_645
H9C H9C 3.5554 no 2_656
H12 N2 2.6460 no 2_665
H12 C1 3.3480 no .
H12 C3 3.4600 no 1_655
H12 C7 3.5732 no 2_566
H12 H1 3.4487 no .

loop_
_geom_torsion_atom_site_label_1
_geom_torsion_atom_site_label_2
_geom_torsion_atom_site_label_3
_geom_torsion_atom_site_label_4
_geom_torsion
_geom_torsion_publ_flag
_geom_torsion_site_symmetry_1
_geom_torsion_site_symmetry_3
_geom_torsion_site_symmetry_4
C13 N1 C11 C10 179.59(11) no . . .
C13 N1 C11 C12 -0.20(18) no . . .
C2 C1 C7 C6 -1.2(2) no . 2_566 2_566
C7 C1 C2 C3 -178.71(12) no 2_566 . .
C7 C1 C2 C8 1.73(19) no 2_566 . .
C1 C2 C3 C4 -179.03(12) no . . .
C1 C2 C8 C6 178.88(10) no . . .
C1 C2 C8 C8 -1.02(16) no . . 2_566
C3 C2 C8 C6 -0.71(16) no . . .
C3 C2 C8 C8 179.39(10) no . . 2_566
C8 C2 C3 C4 0.54(19) no . . .
C2 C3 C4 C5 0.1(3) no . . .
C3 C4 C5 C6 -0.6(2) no . . .
C4 C5 C6 C7 -178.81(11) no . . .
C4 C5 C6 C8 0.41(18) no . . .
C5 C6 C7 C1 179.15(11) no . . 2_566
C5 C6 C8 C2 0.25(16) no . . .
C5 C6 C8 C8 -179.85(10) no . . 2_566
C7 C6 C8 C2 179.49(10) no . . .
C7 C6 C8 C8 -0.61(15) no . . 2_566
C8 C6 C7 C1 -0.07(18) no . . 2_566
C2 C8 C8 C2 180.00(10) no . 2_566 2_566
C2 C8 C8 C6 -0.10(15) no . 2_566 2_566
C6 C8 C8 C2 0.10(15) no . 2_566 2_566
C6 C8 C8 C6 -180.00(10) no . 2_566 2_566
C9 C10 C11 N1 0.42(14) no . . .
C9 C10 C11 C12 -179.78(9) no . . .
C9 C10 C12 C11 179.77(10) no . 2_666 2_666
C11 C10 C12 C11 0.06(15) no . 2_666 2_666
C12 C10 C11 N1 -179.85(9) no 2_666 . .
C12 C10 C11 C12 -0.06(15) no 2_666 . .
N1 C11 C12 C10 179.84(10) no . . 2_666
C10 C11 C12 C10 0.06(15) no . . 2_666
